data_7054290
loop_
_publ_author_name
'Shamsutdinova, Nataliya A.'
'Podyachev, Sergey N.'
'Sudakova, Svetlana N.'
'Mustafina, Asiya R.'
'Zairov, Rustem R.'
'Burilov, Vladimir A.'
'Nizameev, Irek R.'
'Rizvanov, Ildar Kh.'
'Syakaev, Victor V.'
'Gabidullin, Bulat M.'
'Katsuba, Sergey A.'
'Gubaidullin, Aidar T.'
'Safiullin, Georgy M.'
'Dehaen, Wim'

_publ_section_title
;
 A facile synthetic route to convert Tb(iii) complexes of novel
 tetra-1,3-diketone calix[4]resorcinarene into hydrophilic luminescent
 colloids
;
_journal_issue 9
_journal_name_full 'New Journal of Chemistry'
_journal_page_first 4130
_journal_paper_doi 10.1039/C4NJ00637B
_journal_volume 38
_journal_year 2014
_chemical_formula_moiety 'C76 H96 O16, 2(C2 H6 O S)'
_chemical_formula_sum 'C80 H108 O18 S2'
_chemical_formula_weight 1421.78
_chemical_name_systematic
; 
 ? 
;
_space_group_IT_number 2
_symmetry_cell_setting triclinic
_symmetry_Int_Tables_number 2
_symmetry_space_group_name_Hall '-P 1'
_symmetry_space_group_name_H-M 'P -1'
_atom_sites_solution_hydrogens geom
_atom_sites_solution_primary direct
_atom_sites_solution_secondary difmap
_audit_creation_method SHELXL-97
_cell_angle_alpha 95.535(3)
_cell_angle_beta 96.166(3)
_cell_angle_gamma 90.366(3)
_cell_formula_units_Z 2
_cell_length_a 15.304(4)
_cell_length_b 15.485(4)
_cell_length_c 16.753(4)
_cell_measurement_reflns_used 9939
_cell_measurement_temperature 296(2)
_cell_measurement_theta_max 25.37
_cell_measurement_theta_min 2.24
_cell_volume 3928.2(17)
_computing_cell_refinement 'Bruker SAINT'
_computing_data_collection 'Bruker APEX2'
_computing_data_reduction 'Bruker SAINT'
_computing_molecular_graphics 'Bruker SHELXTL'
_computing_publication_material 'Bruker SHELXTL'
_computing_structure_refinement 'SHELXL-97 (Sheldrick, 1997)'
_computing_structure_solution 'SHELXS-97 (Sheldrick, 2008)'
_diffrn_ambient_temperature 296(2)
_diffrn_measured_fraction_theta_full 0.963
_diffrn_measured_fraction_theta_max 0.963
_diffrn_measurement_device_type 'Bruker APEX-II CCD'
_diffrn_measurement_method 'omega scans'
_diffrn_radiation_monochromator graphite
_diffrn_radiation_source 'fine-focus sealed tube'
_diffrn_radiation_type MoK\a
_diffrn_radiation_wavelength 0.71073
_diffrn_reflns_av_R_equivalents 0.0267
_diffrn_reflns_av_sigmaI/netI 0.0449
_diffrn_reflns_limit_h_max 20
_diffrn_reflns_limit_h_min -19
_diffrn_reflns_limit_k_max 20
_diffrn_reflns_limit_k_min -20
_diffrn_reflns_limit_l_max 22
_diffrn_reflns_limit_l_min -21
_diffrn_reflns_number 42955
_diffrn_reflns_theta_full 28.00
_diffrn_reflns_theta_max 28.00
_diffrn_reflns_theta_min 1.90
_exptl_absorpt_coefficient_mu 0.134
_exptl_absorpt_correction_T_max 0.9470
_exptl_absorpt_correction_T_min 0.9359
_exptl_absorpt_process_details
;
Sheldrick G.M. (2008). SADABS-2008/1, Bruker/Siemens 
Area Detector Absorption Correction Program.
Bruker AXS, Madison, Wisconsin, USA.
;
_exptl_crystal_colour colorless
_exptl_crystal_density_diffrn 1.202
_exptl_crystal_density_method 'not measured'
_exptl_crystal_description shapeless
_exptl_crystal_F_000 1528
_exptl_crystal_size_max 0.50
_exptl_crystal_size_mid 0.41
_exptl_crystal_size_min 0.41
_refine_diff_density_max 0.724
_refine_diff_density_min -0.430
_refine_diff_density_rms 0.066
_refine_ls_extinction_method none
_refine_ls_goodness_of_fit_ref 1.177
_refine_ls_hydrogen_treatment constr
_refine_ls_matrix_type full
_refine_ls_number_parameters 1033
_refine_ls_number_reflns 18280
_refine_ls_number_restraints 201
_refine_ls_restrained_S_all 1.183
_refine_ls_R_factor_all 0.1671
_refine_ls_R_factor_gt 0.0974
_refine_ls_shift/su_max 0.001
_refine_ls_shift/su_mean 0.000
_refine_ls_structure_factor_coef Fsqd
_refine_ls_weighting_details 'calc w=1/[\s^2^(Fo^2^)+(0.2000P)^2^+0.0000P] where P=(Fo^2^+2Fc^2^)/3'
_refine_ls_weighting_scheme calc
_refine_ls_wR_factor_gt 0.3062
_refine_ls_wR_factor_ref 0.3688
_reflns_number_gt 8514
_reflns_number_total 18280
_reflns_threshold_expression >2sigma(I)
_cod_data_source_file c4nj00637b2.cif
_cod_data_source_block se19
_cod_depositor_comments
;
The following automatic conversions were performed:

'_symmetry_cell_setting' value 'Triclinic' changed to 'triclinic'
according to
/usr/data/users/saulius/crontab/automatic-downloads/rss-feeds/RSC/lib/dictionaries/cif_core.dic
dictionary named 'cif_core.dic' version 2.4.2 from 2011-04-26.

Automatic conversion script
Id: cif_fix_values 2281 2013-09-26 08:29:07Z andrius 

 Adding full bibliography for 7054290.cif.
;
_cod_original_cell_volume 3928.1(17)
_cod_database_code 7054290

loop_
_symmetry_equiv_pos_as_xyz
'x, y, z'
'-x, -y, -z'

loop_
_atom_site_label
_atom_site_type_symbol
_atom_site_fract_x
_atom_site_fract_y
_atom_site_fract_z
_atom_site_U_iso_or_equiv
_atom_site_adp_type
_atom_site_occupancy
_atom_site_symmetry_multiplicity
_atom_site_calc_flag
_atom_site_refinement_flags
_atom_site_disorder_assembly
_atom_site_disorder_group
C1 C 0.0251(2) 0.2184(2) 0.36805(18) 0.0650(8) Uani 1 1 d . . .
H1 H 0.0840 0.2043 0.3533 0.078 Uiso 1 1 calc R . .
C2 C -0.0362(2) 0.1467(2) 0.32836(19) 0.0638(8) Uani 1 1 d . . .
C3 C -0.0183(2) 0.1019(2) 0.2557(2) 0.0691(9) Uani 1 1 d . . .
O3 O 0.05874(17) 0.11760(17) 0.22338(14) 0.0794(7) Uani 1 1 d . . .
C4 C -0.0754(3) 0.0378(2) 0.2153(2) 0.0723(9) Uani 1 1 d . . .
C5 C -0.1490(3) 0.0188(2) 0.2500(2) 0.0700(9) Uani 1 1 d . . .
O5 O -0.20297(19) -0.04949(15) 0.21189(15) 0.0845(7) Uani 1 1 d . . .
C6 C -0.1695(2) 0.0609(2) 0.32314(19) 0.0654(8) Uani 1 1 d . . .
C7 C -0.1123(2) 0.1252(2) 0.35989(18) 0.0598(8) Uani 1 1 d . . .
H7 H -0.1253 0.1553 0.4078 0.072 Uiso 1 1 calc R . .
C8 C -0.2528(3) 0.0382(2) 0.3576(2) 0.0735(9) Uani 1 1 d . . .
H8 H -0.2663 -0.0230 0.3395 0.088 Uiso 1 1 calc R . .
C9 C -0.3276(2) 0.0906(2) 0.3199(2) 0.0682(9) Uani 1 1 d . . .
C10 C -0.3713(2) 0.0604(2) 0.2454(2) 0.0729(9) Uani 1 1 d . . .
O10 O -0.3544(2) -0.02161(16) 0.21005(18) 0.0908(8) Uani 1 1 d . . .
C11 C -0.4373(2) 0.1075(3) 0.2057(2) 0.0761(10) Uani 1 1 d . A .
C12 C -0.4563(2) 0.1879(2) 0.2428(2) 0.0696(9) Uani 1 1 d . . .
O12 O -0.52517(15) 0.23294(17) 0.20555(15) 0.0812(7) Uani 1 1 d . . .
C13 C -0.4134(2) 0.2213(2) 0.3176(2) 0.0674(8) Uani 1 1 d . . .
C14 C -0.3490(2) 0.1717(2) 0.3528(2) 0.0642(8) Uani 1 1 d . . .
H14 H -0.3181 0.1939 0.4014 0.077 Uiso 1 1 calc R . .
C15 C -0.4352(2) 0.3116(2) 0.3534(2) 0.0685(9) Uani 1 1 d . C .
H15 H -0.4968 0.3220 0.3347 0.082 Uiso 1 1 calc R . .
C16 C -0.3794(2) 0.3760(2) 0.31733(19) 0.0619(8) Uani 1 1 d . . .
C17 C -0.4088(2) 0.4058(2) 0.2433(2) 0.0664(8) Uani 1 1 d . . .
O17 O -0.49300(15) 0.38243(17) 0.20634(15) 0.0790(7) Uani 1 1 d . . .
C18 C -0.3588(2) 0.4618(2) 0.20640(18) 0.0639(8) Uani 1 1 d . . .
C19 C -0.2783(2) 0.48956(19) 0.24627(18) 0.0607(8) Uani 1 1 d . . .
O19 O -0.22993(16) 0.54900(14) 0.21119(13) 0.0704(6) Uani 1 1 d . . .
C20 C -0.2455(2) 0.46185(19) 0.32078(17) 0.0571(7) Uani 1 1 d . . .
C21 C -0.2971(2) 0.40374(19) 0.35360(17) 0.0581(7) Uani 1 1 d . . .
H21 H -0.2757 0.3825 0.4019 0.070 Uiso 1 1 calc R . .
C22 C -0.1564(2) 0.4917(2) 0.36090(17) 0.0609(8) Uani 1 1 d . . .
H22 H -0.1456 0.5491 0.3434 0.073 Uiso 1 1 calc R . .
C23 C -0.0875(2) 0.4329(2) 0.32866(17) 0.0579(7) Uani 1 1 d . . .
C24 C -0.0539(2) 0.4480(2) 0.25743(19) 0.0634(8) Uani 1 1 d . . .
O24 O -0.07808(16) 0.52214(15) 0.21995(13) 0.0725(6) Uani 1 1 d . . .
C25 C 0.0047(2) 0.3922(2) 0.22149(18) 0.0634(8) Uani 1 1 d . . .
C26 C 0.0302(2) 0.3202(2) 0.25972(19) 0.0645(8) Uani 1 1 d . . .
O26 O 0.09204(15) 0.26654(17) 0.22724(14) 0.0772(7) Uani 1 1 d . . .
C27 C -0.0015(2) 0.3019(2) 0.33159(18) 0.0594(7) Uani 1 1 d . . .
C28 C -0.0605(2) 0.3583(2) 0.36367(17) 0.0579(7) Uani 1 1 d . . .
H28 H -0.0832 0.3462 0.4107 0.070 Uiso 1 1 calc R . .
C29 C -0.0587(3) -0.0103(3) 0.1356(2) 0.0874(11) Uani 1 1 d . . .
H29A H -0.0156 0.0220 0.1115 0.105 Uiso 1 1 calc R . .
H29B H -0.1127 -0.0135 0.0994 0.105 Uiso 1 1 calc R . .
C30 C -0.0256(4) -0.1019(3) 0.1444(3) 0.0976(13) Uani 1 1 d . . .
H30 H -0.0545 -0.1235 0.1882 0.117 Uiso 1 1 calc R . .
C31 C -0.0539(5) -0.1628(4) 0.0683(4) 0.1294(19) Uani 1 1 d . . .
O31 O -0.0835(5) -0.1353(4) 0.0077(3) 0.202(3) Uani 1 1 d . . .
C32 C -0.0326(9) -0.2537(5) 0.0731(7) 0.242(5) Uani 1 1 d . . .
H32A H -0.0533 -0.2865 0.0230 0.363 Uiso 1 1 calc R . .
H32B H -0.0603 -0.2753 0.1161 0.363 Uiso 1 1 calc R . .
H32C H 0.0300 -0.2592 0.0833 0.363 Uiso 1 1 calc R . .
C33 C 0.0702(5) -0.1072(5) 0.1671(5) 0.147(2) Uani 1 1 d U . .
O33 O 0.0956(6) -0.1423(8) 0.2215(6) 0.316(6) Uani 1 1 d U . .
C34 C 0.1301(6) -0.0709(7) 0.1102(8) 0.218(5) Uani 1 1 d . . .
H34A H 0.1904 -0.0778 0.1306 0.327 Uiso 1 1 calc R . .
H34B H 0.1186 -0.0105 0.1068 0.327 Uiso 1 1 calc R . .
H34C H 0.1188 -0.1018 0.0575 0.327 Uiso 1 1 calc R . .
C35 C -0.4841(3) 0.0745(3) 0.1254(2) 0.0886(11) Uani 1 1 d . . .
H35A H -0.4548 0.0230 0.1048 0.106 Uiso 0.580(9) 1 calc PR A 1
H35B H -0.4795 0.1180 0.0881 0.106 Uiso 0.580(9) 1 calc PR A 1
H35C H -0.4435 0.0415 0.0944 0.106 Uiso 0.420(9) 1 d PR A 2
H35D H -0.5043 0.1227 0.0958 0.106 Uiso 0.420(9) 1 d PR A 2
C36 C -0.5809(10) 0.0522(7) 0.1275(12) 0.093(3) Uani 0.580(9) 1 d PDU A 1
H36 H -0.5955 0.0615 0.1831 0.112 Uiso 0.580(9) 1 calc PR A 1
C37 C -0.6360(9) 0.1088(9) 0.0765(7) 0.115(3) Uani 0.580(9) 1 d PDU A 1
O37 O -0.6103(6) 0.1317(6) 0.0154(6) 0.159(4) Uani 0.580(9) 1 d PDU A 1
C38 C -0.7309(12) 0.115(2) 0.098(2) 0.217(12) Uani 0.580(9) 1 d PDU A 1
H38A H -0.7632 0.1530 0.0641 0.326 Uiso 0.580(9) 1 calc PR A 1
H38B H -0.7308 0.1369 0.1534 0.326 Uiso 0.580(9) 1 calc PR A 1
H38C H -0.7582 0.0581 0.0893 0.326 Uiso 0.580(9) 1 calc PR A 1
C36' C -0.5631(11) 0.0170(12) 0.1340(14) 0.093(5) Uani 0.420(9) 1 d PDU A 2
H36' H -0.5772 0.0268 0.1898 0.112 Uiso 0.420(9) 1 calc PR A 2
C37' C -0.6496(7) 0.0327(10) 0.0759(8) 0.098(4) Uani 0.420(9) 1 d PDU A 2
O37' O -0.6633(16) -0.0270(18) 0.0217(9) 0.201(11) Uani 0.420(9) 1 d PDU A 2
C38' C -0.6956(15) 0.1178(17) 0.092(2) 0.163(14) Uani 0.420(9) 1 d PDU A 2
H38D H -0.7471 0.1197 0.0540 0.245 Uiso 0.420(9) 1 calc PR A 2
H38E H -0.6565 0.1650 0.0861 0.245 Uiso 0.420(9) 1 calc PR A 2
H38F H -0.7124 0.1228 0.1457 0.245 Uiso 0.420(9) 1 calc PR A 2
O39 O -0.6591(11) -0.0514(10) 0.0392(11) 0.196(8) Uani 0.580(9) 1 d PDU A 1
C39 C -0.6023(7) -0.0398(7) 0.0949(7) 0.122(4) Uani 0.580(9) 1 d PDU A 1
C40 C -0.5659(17) -0.1078(16) 0.1486(17) 0.200(12) Uani 0.580(9) 1 d PDU A 1
H40A H -0.5840 -0.1645 0.1239 0.301 Uiso 0.580(9) 1 calc PR A 1
H40B H -0.5879 -0.0982 0.2002 0.301 Uiso 0.580(9) 1 calc PR A 1
H40C H -0.5029 -0.1036 0.1556 0.301 Uiso 0.580(9) 1 calc PR A 1
C39' C -0.5382(12) -0.0856(11) 0.1164(10) 0.108(5) Uani 0.420(9) 1 d PDU A 2
O39' O -0.4892(8) -0.0960(6) 0.0648(7) 0.140(4) Uani 0.420(9) 1 d PDU A 2
C40' C -0.580(3) -0.142(2) 0.170(2) 0.237(18) Uani 0.420(9) 1 d PDU A 2
H40D H -0.5641 -0.2017 0.1567 0.355 Uiso 0.420(9) 1 calc PR A 2
H40E H -0.6423 -0.1373 0.1621 0.355 Uiso 0.420(9) 1 calc PR A 2
H40F H -0.5588 -0.1249 0.2252 0.355 Uiso 0.420(9) 1 calc PR A 2
C41 C -0.3901(3) 0.4927(2) 0.1257(2) 0.0754(9) Uani 1 1 d . . .
H41A H -0.4439 0.4614 0.1041 0.090 Uiso 1 1 calc R . .
H41B H -0.3464 0.4783 0.0889 0.090 Uiso 1 1 calc R . .
C42 C -0.4073(3) 0.5902(2) 0.1284(2) 0.0819(11) Uani 1 1 d . . .
H42 H -0.3977 0.6156 0.1846 0.098 Uiso 1 1 calc R . .
C43 C -0.3442(5) 0.6349(4) 0.0786(4) 0.135(2) Uani 1 1 d . . .
O43 O -0.3158(6) 0.5975(4) 0.0229(4) 0.246(4) Uani 1 1 d . . .
C44 C -0.3223(5) 0.7277(4) 0.1055(6) 0.183(3) Uani 1 1 d . . .
H44A H -0.2832 0.7496 0.0709 0.275 Uiso 1 1 calc R . .
H44B H -0.2945 0.7327 0.1600 0.275 Uiso 1 1 calc R . .
H44C H -0.3753 0.7607 0.1031 0.275 Uiso 1 1 calc R . .
C45 C -0.4979(5) 0.6094(3) 0.0948(4) 0.136(2) Uani 1 1 d . . .
O45 O -0.5160(4) 0.6459(3) 0.0374(4) 0.209(3) Uani 1 1 d . . .
C46 C -0.5719(5) 0.5803(6) 0.1422(8) 0.220(5) Uani 1 1 d . . .
H46A H -0.6278 0.5952 0.1158 0.329 Uiso 1 1 calc R . .
H46B H -0.5643 0.6089 0.1960 0.329 Uiso 1 1 calc R . .
H46C H -0.5698 0.5186 0.1445 0.329 Uiso 1 1 calc R . .
C47 C 0.0367(2) 0.4084(3) 0.1419(2) 0.0738(9) Uani 1 1 d . . .
H47A H 0.0613 0.3552 0.1193 0.089 Uiso 1 1 calc R . .
H47B H -0.0136 0.4220 0.1051 0.089 Uiso 1 1 calc R . .
C48 C 0.1032(3) 0.4788(3) 0.1454(2) 0.0904(12) Uani 1 1 d . . .
H48 H 0.0794 0.5294 0.1751 0.108 Uiso 1 1 calc R . .
C49 C 0.1914(4) 0.4651(4) 0.1876(3) 0.1104(15) Uani 1 1 d . . .
O49 O 0.2238(3) 0.5180(4) 0.2410(3) 0.1698(19) Uani 1 1 d . . .
C50 C 0.2406(4) 0.3873(5) 0.1582(4) 0.141(2) Uani 1 1 d . . .
H50A H 0.2961 0.3854 0.1906 0.212 Uiso 1 1 calc R . .
H50B H 0.2504 0.3909 0.1030 0.212 Uiso 1 1 calc R . .
H50C H 0.2069 0.3357 0.1622 0.212 Uiso 1 1 calc R . .
C51 C 0.1173(3) 0.5070(3) 0.0613(3) 0.0997(13) Uani 1 1 d . . .
O51 O 0.0901(4) 0.4598(3) 0.0019(2) 0.1617(18) Uani 1 1 d . . .
C52 C 0.1656(5) 0.5827(5) 0.0553(4) 0.154(2) Uani 1 1 d . . .
H52A H 0.1675 0.5910 -0.0005 0.231 Uiso 1 1 calc R . .
H52B H 0.2244 0.5775 0.0807 0.231 Uiso 1 1 calc R . .
H52C H 0.1381 0.6315 0.0816 0.231 Uiso 1 1 calc R . .
C53 C -0.2812(3) -0.0277(3) 0.1659(2) 0.0880(12) Uani 1 1 d . . .
H53A H -0.2722 0.0275 0.1447 0.106 Uiso 1 1 calc R . .
H53B H -0.2936 -0.0712 0.1203 0.106 Uiso 1 1 calc R . .
C54 C -0.5024(3) 0.3009(3) 0.1610(2) 0.0818(10) Uani 1 1 d . . .
H54A H -0.4475 0.2871 0.1389 0.098 Uiso 1 1 calc R . .
H54B H -0.5473 0.3046 0.1160 0.098 Uiso 1 1 calc R . .
C55 C -0.1583(3) 0.5174(2) 0.1709(2) 0.0744(9) Uani 1 1 d . . .
H55A H -0.1705 0.4574 0.1501 0.089 Uiso 1 1 calc R . .
H55B H -0.1531 0.5504 0.1252 0.089 Uiso 1 1 calc R . .
C56 C 0.0596(3) 0.1902(3) 0.1802(2) 0.0803(10) Uani 1 1 d . . .
H56A H 0.0002 0.2002 0.1567 0.096 Uiso 1 1 calc R . .
H56B H 0.0955 0.1781 0.1363 0.096 Uiso 1 1 calc R . .
C57 C -0.2436(3) 0.0466(3) 0.4506(2) 0.0849(11) Uani 1 1 d D B .
H57A H -0.1895 0.0195 0.4700 0.102 Uiso 1 1 calc R . .
H57B H -0.2392 0.1077 0.4703 0.102 Uiso 1 1 calc R . .
C58 C -0.3170(5) 0.0070(4) 0.4843(3) 0.136(2) Uani 1 1 d DU . .
H58A H -0.3271 -0.0520 0.4596 0.163 Uiso 0.633(14) 1 calc PR B 1
H58B H -0.3700 0.0395 0.4726 0.163 Uiso 0.633(14) 1 calc PR B 1
H58C H -0.3136 -0.0553 0.4718 0.163 Uiso 0.367(14) 1 d PR B 2
H58D H -0.3710 0.0252 0.4554 0.163 Uiso 0.367(14) 1 d PR B 2
C59 C -0.2961(16) 0.0065(16) 0.5755(7) 0.211(6) Uani 0.633(14) 1 d PDU B 1
H59A H -0.3054 0.0643 0.6008 0.253 Uiso 0.633(14) 1 calc PR B 1
H59B H -0.2343 -0.0062 0.5871 0.253 Uiso 0.633(14) 1 calc PR B 1
C60 C -0.3510(14) -0.0595(14) 0.6151(13) 0.299(11) Uani 0.633(14) 1 d PDU B 1
H60A H -0.3536 -0.1159 0.5840 0.359 Uiso 0.633(14) 1 calc PR B 1
H60B H -0.3257 -0.0660 0.6697 0.359 Uiso 0.633(14) 1 calc PR B 1
C61 C -0.4393(6) -0.0216(10) 0.6146(7) 0.182(7) Uani 0.633(14) 1 d PDU B 1
H61A H -0.4750 -0.0550 0.6446 0.272 Uiso 0.633(14) 1 calc PR B 1
H61B H -0.4661 -0.0224 0.5600 0.272 Uiso 0.633(14) 1 calc PR B 1
H61C H -0.4343 0.0372 0.6390 0.272 Uiso 0.633(14) 1 calc PR B 1
C59' C -0.318(3) 0.022(3) 0.5755(9) 0.211(6) Uani 0.367(14) 1 d PDU B 2
H59C H -0.3760 0.0054 0.5888 0.253 Uiso 0.367(14) 1 calc PR B 2
H59D H -0.3089 0.0830 0.5926 0.253 Uiso 0.367(14) 1 calc PR B 2
C60' C -0.248(3) -0.031(3) 0.6225(16) 0.281(16) Uani 0.367(14) 1 d PDU B 2
H60C H -0.2364 -0.0835 0.5894 0.337 Uiso 0.367(14) 1 calc PR B 2
H60D H -0.1936 0.0032 0.6328 0.337 Uiso 0.367(14) 1 calc PR B 2
C61' C -0.274(3) -0.054(3) 0.7002(14) 0.37(3) Uani 0.367(14) 1 d PDU B 2
H61D H -0.2471 -0.1071 0.7134 0.557 Uiso 0.367(14) 1 calc PR B 2
H61E H -0.3371 -0.0612 0.6958 0.557 Uiso 0.367(14) 1 calc PR B 2
H61F H -0.2562 -0.0084 0.7419 0.557 Uiso 0.367(14) 1 calc PR B 2
C62 C -0.4257(2) 0.3230(3) 0.4461(2) 0.0777(10) Uani 1 1 d D . .
H62A H -0.3656 0.3117 0.4665 0.093 Uiso 0.748(5) 1 calc PR C 1
H62B H -0.4384 0.3826 0.4643 0.093 Uiso 0.748(5) 1 calc PR C 1
H62C H -0.3642 0.3179 0.4659 0.093 Uiso 0.252(5) 1 d PR C 2
H62D H -0.4577 0.2761 0.4649 0.093 Uiso 0.252(5) 1 d PR C 2
C63 C -0.4876(4) 0.2620(4) 0.4801(3) 0.0954(16) Uani 0.748(5) 1 d PD C 1
H63A H -0.5458 0.2647 0.4512 0.114 Uiso 0.748(5) 1 calc PR C 1
H63B H -0.4673 0.2030 0.4712 0.114 Uiso 0.748(5) 1 calc PR C 1
C64 C -0.4937(6) 0.2836(7) 0.5690(4) 0.156(3) Uani 0.748(5) 1 d PD C 1
H64A H -0.5188 0.3407 0.5776 0.187 Uiso 0.748(5) 1 calc PR C 1
H64B H -0.4350 0.2857 0.5976 0.187 Uiso 0.748(5) 1 calc PR C 1
C65 C -0.5509(10) 0.2166(9) 0.6049(6) 0.207(5) Uani 0.748(5) 1 d PDU C 1
H65A H -0.6068 0.2084 0.5716 0.249 Uiso 0.748(5) 1 calc PR C 1
H65B H -0.5215 0.1612 0.6032 0.249 Uiso 0.748(5) 1 calc PR C 1
C66 C -0.5662(18) 0.2422(19) 0.6837(10) 0.367(15) Uani 0.748(5) 1 d PDU C 1
H66A H -0.6017 0.1990 0.7028 0.550 Uiso 0.748(5) 1 calc PR C 1
H66B H -0.5963 0.2965 0.6856 0.550 Uiso 0.748(5) 1 calc PR C 1
H66C H -0.5112 0.2490 0.7172 0.550 Uiso 0.748(5) 1 calc PR C 1
C63' C -0.4583(11) 0.4112(11) 0.4831(9) 0.0954(16) Uani 0.252(5) 1 d PD C 2
H63C H -0.5214 0.4139 0.4695 0.114 Uiso 0.252(5) 1 calc PR C 2
H63D H -0.4313 0.4577 0.4589 0.114 Uiso 0.252(5) 1 calc PR C 2
C64' C -0.4369(17) 0.426(2) 0.5773(11) 0.156(3) Uani 0.252(5) 1 d PD C 2
H64C H -0.3811 0.4005 0.5937 0.187 Uiso 0.252(5) 1 calc PR C 2
H64D H -0.4327 0.4880 0.5943 0.187 Uiso 0.252(5) 1 calc PR C 2
C65' C -0.509(3) 0.386(3) 0.6158(18) 0.207(5) Uani 0.252(5) 1 d PDU C 2
H65C H -0.4738 0.3783 0.6665 0.249 Uiso 0.252(5) 1 calc PR C 2
H65D H -0.5400 0.4389 0.6277 0.249 Uiso 0.252(5) 1 calc PR C 2
C66' C -0.579(3) 0.328(3) 0.627(2) 0.220(15) Uani 0.252(5) 1 d PDU C 2
H66D H -0.6243 0.3598 0.6508 0.330 Uiso 0.252(5) 1 calc PR C 2
H66E H -0.5569 0.2847 0.6609 0.330 Uiso 0.252(5) 1 calc PR C 2
H66F H -0.6024 0.2996 0.5750 0.330 Uiso 0.252(5) 1 calc PR C 2
C67 C -0.1510(2) 0.5039(2) 0.45303(19) 0.0686(8) Uani 1 1 d . . .
H67A H -0.1618 0.4484 0.4728 0.082 Uiso 1 1 calc R . .
H67B H -0.0920 0.5232 0.4745 0.082 Uiso 1 1 calc R . .
C68 C -0.2160(3) 0.5686(3) 0.4840(2) 0.0867(11) Uani 1 1 d D . .
H68A H -0.2022 0.6252 0.4678 0.104 Uiso 1 1 calc R . .
H68B H -0.2745 0.5518 0.4590 0.104 Uiso 1 1 calc R . .
C69 C -0.2165(4) 0.5761(4) 0.5742(3) 0.134(2) Uani 1 1 d DU . .
H69A H -0.1644 0.6087 0.5985 0.161 Uiso 1 1 calc R . .
H69B H -0.2121 0.5183 0.5918 0.161 Uiso 1 1 calc R . .
C70 C -0.2975(7) 0.6197(7) 0.6068(4) 0.203(4) Uani 1 1 d DU . .
H70A H -0.3504 0.6027 0.5714 0.244 Uiso 1 1 calc R . .
H70B H -0.3043 0.6032 0.6602 0.244 Uiso 1 1 calc R . .
C71 C -0.2818(7) 0.7115(9) 0.6098(9) 0.302(8) Uani 1 1 d DU . .
H71A H -0.3308 0.7419 0.6297 0.452 Uiso 1 1 calc R . .
H71B H -0.2749 0.7268 0.5566 0.452 Uiso 1 1 calc R . .
H71C H -0.2293 0.7273 0.6450 0.452 Uiso 1 1 calc R . .
C72 C 0.0311(2) 0.2279(2) 0.46100(19) 0.0718(9) Uani 1 1 d . . .
H72A H 0.0653 0.2797 0.4819 0.086 Uiso 1 1 calc R . .
H72B H -0.0275 0.2348 0.4775 0.086 Uiso 1 1 calc R . .
C73 C 0.0735(3) 0.1495(3) 0.4970(2) 0.0921(12) Uani 1 1 d . D .
H73A H 0.1331 0.1443 0.4828 0.110 Uiso 1 1 calc R . .
H73B H 0.0410 0.0973 0.4741 0.110 Uiso 1 1 calc R . .
C74 C 0.0752(4) 0.1570(3) 0.5901(3) 0.1094(15) Uani 1 1 d DU . .
H74A H 0.0146 0.1524 0.6012 0.131 Uiso 0.474(17) 1 calc PR D 1
H74B H 0.1041 0.1054 0.6077 0.131 Uiso 0.474(17) 1 calc PR D 1
H74C H 0.0162 0.1656 0.6050 0.131 Uiso 0.526(17) 1 d PR D 2
H74D H 0.0970 0.1035 0.6100 0.131 Uiso 0.526(17) 1 d PR D 2
C75 C 0.1154(19) 0.232(2) 0.645(2) 0.136(6) Uani 0.474(17) 1 d PDU D 1
H75A H 0.0985 0.2296 0.6990 0.163 Uiso 0.474(17) 1 calc PR D 1
H75B H 0.0955 0.2862 0.6256 0.163 Uiso 0.474(17) 1 calc PR D 1
C76 C 0.2159(12) 0.2258(9) 0.6462(12) 0.158(8) Uani 0.474(17) 1 d PDU D 1
H76A H 0.2434 0.2757 0.6777 0.236 Uiso 0.474(17) 1 calc PR D 1
H76B H 0.2315 0.2236 0.5921 0.236 Uiso 0.474(17) 1 calc PR D 1
H76C H 0.2355 0.1741 0.6697 0.236 Uiso 0.474(17) 1 calc PR D 1
C75' C 0.137(2) 0.229(2) 0.6254(15) 0.136(6) Uani 0.526(17) 1 d PDU D 2
H75C H 0.1158 0.2825 0.6052 0.163 Uiso 0.526(17) 1 calc PR D 2
H75D H 0.1940 0.2179 0.6063 0.163 Uiso 0.526(17) 1 calc PR D 2
C76' C 0.1494(13) 0.2422(7) 0.7172(8) 0.168(9) Uani 0.526(17) 1 d PDU D 2
H76D H 0.1959 0.2839 0.7346 0.252 Uiso 0.526(17) 1 calc PR D 2
H76E H 0.1643 0.1880 0.7382 0.252 Uiso 0.526(17) 1 calc PR D 2
H76F H 0.0959 0.2629 0.7367 0.252 Uiso 0.526(17) 1 calc PR D 2
S90 S 0.80256(12) 0.21070(12) 0.09492(10) 0.1068(6) Uani 0.762(2) 1 d PD E 1
O90 O 0.8716(3) 0.2663(4) 0.0762(3) 0.177(2) Uani 1 1 d D . .
C90 C 0.7790(3) 0.2463(3) 0.1929(2) 0.0928(12) Uani 1 1 d D . .
H90A H 0.8263 0.2313 0.2313 0.139 Uiso 0.762(2) 1 calc PR E 1
H90B H 0.7255 0.2190 0.2034 0.139 Uiso 0.762(2) 1 calc PR E 1
H90C H 0.7723 0.3081 0.1976 0.139 Uiso 0.762(2) 1 calc PR E 1
H90D H 0.8287 0.2644 0.2309 0.139 Uiso 0.238(2) 1 d PR E 2
H90E H 0.7716 0.1845 0.1901 0.139 Uiso 0.238(2) 1 d PR E 2
H90F H 0.7271 0.2737 0.2100 0.139 Uiso 0.238(2) 1 d PR E 2
C91 C 0.7067(4) 0.2459(5) 0.0402(5) 0.161(3) Uani 1 1 d D . .
H91A H 0.7092 0.2305 -0.0164 0.241 Uiso 0.762(2) 1 calc PR E 1
H91B H 0.7027 0.3078 0.0503 0.241 Uiso 0.762(2) 1 calc PR E 1
H91C H 0.6561 0.2187 0.0569 0.241 Uiso 0.762(2) 1 calc PR E 1
H91D H 0.7115 0.2625 -0.0130 0.241 Uiso 0.238(2) 1 d PR E 2
H91E H 0.6576 0.2744 0.0617 0.241 Uiso 0.238(2) 1 d PR E 2
H91F H 0.6983 0.1842 0.0375 0.241 Uiso 0.238(2) 1 d PR E 2
S95 S 0.84343(17) 0.26422(18) 0.59925(13) 0.1075(11) Uani 0.563(5) 1 d P F 1
S90' S 0.7946(4) 0.2808(4) 0.0994(3) 0.1068(6) Uani 0.238(2) 1 d PD E 2
S95' S 0.8019(2) 0.3296(2) 0.59433(17) 0.1043(14) Uani 0.437(5) 1 d P F 2
O95 O 0.8061(3) 0.2826(3) 0.51887(19) 0.1273(12) Uani 1 1 d . . .
C95 C 0.7690(6) 0.2703(6) 0.6680(4) 0.176(3) Uani 1 1 d . . .
H95A H 0.7110 0.2744 0.6407 0.265 Uiso 0.563(5) 1 calc PR F 1
H95B H 0.7818 0.3207 0.7056 0.265 Uiso 0.563(5) 1 calc PR F 1
H95C H 0.7723 0.2193 0.6964 0.265 Uiso 0.563(5) 1 calc PR F 1
H95D H 0.7096 0.2501 0.6525 0.265 Uiso 0.437(5) 1 d PR F 2
H95E H 0.7722 0.3054 0.7187 0.265 Uiso 0.437(5) 1 d PR F 2
H95F H 0.8069 0.2215 0.6731 0.265 Uiso 0.437(5) 1 d PR F 2
C96 C 0.9089(4) 0.3556(5) 0.6399(4) 0.156(3) Uani 1 1 d . . .
H96A H 0.9569 0.3614 0.6082 0.234 Uiso 0.563(5) 1 calc PR F 1
H96B H 0.9316 0.3482 0.6945 0.234 Uiso 0.563(5) 1 calc PR F 1
H96C H 0.8739 0.4068 0.6390 0.234 Uiso 0.563(5) 1 calc PR F 1
H96D H 0.9369 0.3906 0.6054 0.234 Uiso 0.437(5) 1 d PR F 2
H96E H 0.9420 0.3038 0.6466 0.234 Uiso 0.437(5) 1 d PR F 2
H96F H 0.9064 0.3877 0.6915 0.234 Uiso 0.437(5) 1 d PR F 2

loop_
_atom_site_aniso_label
_atom_site_aniso_U_11
_atom_site_aniso_U_22
_atom_site_aniso_U_33
_atom_site_aniso_U_23
_atom_site_aniso_U_13
_atom_site_aniso_U_12
C1 0.0663(19) 0.073(2) 0.0554(17) 0.0076(15) 0.0050(14) 0.0120(16)
C2 0.071(2) 0.0627(19) 0.0582(17) 0.0116(15) 0.0043(15) 0.0204(16)
C3 0.081(2) 0.067(2) 0.0602(18) 0.0080(16) 0.0079(17) 0.0241(18)
O3 0.0842(17) 0.0821(16) 0.0756(15) 0.0074(13) 0.0247(13) 0.0228(13)
C4 0.094(3) 0.064(2) 0.0604(19) 0.0090(16) 0.0111(18) 0.0223(19)
C5 0.095(3) 0.0486(18) 0.0637(19) 0.0041(15) -0.0021(18) 0.0127(17)
O5 0.117(2) 0.0552(14) 0.0773(15) 0.0007(11) -0.0010(15) 0.0074(13)
C6 0.082(2) 0.0553(18) 0.0600(18) 0.0162(15) 0.0047(16) 0.0138(16)
C7 0.076(2) 0.0543(17) 0.0494(15) 0.0101(13) 0.0045(15) 0.0147(16)
C8 0.100(3) 0.0524(18) 0.069(2) 0.0110(15) 0.0059(18) 0.0006(17)
C9 0.075(2) 0.062(2) 0.069(2) 0.0135(16) 0.0086(16) -0.0091(17)
C10 0.081(2) 0.057(2) 0.080(2) 0.0097(17) 0.0021(18) -0.0098(17)
O10 0.106(2) 0.0620(16) 0.1004(19) 0.0049(13) -0.0018(16) -0.0166(14)
C11 0.073(2) 0.079(2) 0.075(2) 0.0077(19) 0.0037(17) -0.0213(19)
C12 0.0597(19) 0.074(2) 0.075(2) 0.0147(18) 0.0007(16) -0.0071(16)
O12 0.0648(14) 0.0902(17) 0.0878(16) 0.0217(14) -0.0059(12) -0.0069(12)
C13 0.067(2) 0.072(2) 0.0662(19) 0.0137(16) 0.0114(16) -0.0071(17)
C14 0.0657(19) 0.066(2) 0.0628(18) 0.0172(15) 0.0059(15) -0.0056(16)
C15 0.0600(19) 0.081(2) 0.0666(19) 0.0177(17) 0.0085(15) 0.0066(16)
C16 0.0623(19) 0.0620(19) 0.0624(18) 0.0071(14) 0.0108(15) 0.0079(15)
C17 0.067(2) 0.067(2) 0.0647(19) 0.0098(16) -0.0002(15) 0.0095(16)
O17 0.0664(15) 0.0872(18) 0.0825(15) 0.0189(14) -0.0057(12) 0.0103(12)
C18 0.077(2) 0.0556(18) 0.0592(18) 0.0094(14) 0.0015(16) 0.0148(16)
C19 0.074(2) 0.0511(17) 0.0593(17) 0.0116(13) 0.0109(15) 0.0072(15)
O19 0.0891(16) 0.0579(13) 0.0678(13) 0.0189(10) 0.0130(12) 0.0079(11)
C20 0.0677(19) 0.0519(16) 0.0524(16) 0.0047(13) 0.0091(14) 0.0080(14)
C21 0.069(2) 0.0566(17) 0.0487(15) 0.0051(13) 0.0057(14) 0.0129(15)
C22 0.076(2) 0.0525(17) 0.0540(16) 0.0074(13) 0.0064(14) -0.0010(15)
C23 0.0611(18) 0.0601(18) 0.0511(15) 0.0030(13) 0.0029(13) -0.0022(14)
C24 0.069(2) 0.0604(19) 0.0617(18) 0.0128(15) 0.0062(15) -0.0059(16)
O24 0.0831(16) 0.0651(14) 0.0718(14) 0.0181(11) 0.0107(12) -0.0039(11)
C25 0.0622(19) 0.072(2) 0.0568(17) 0.0062(15) 0.0090(14) -0.0057(16)
C26 0.0573(18) 0.076(2) 0.0604(18) 0.0043(16) 0.0096(14) 0.0018(16)
O26 0.0688(14) 0.0900(17) 0.0747(15) 0.0054(13) 0.0186(12) 0.0082(13)
C27 0.0579(18) 0.0667(19) 0.0531(16) 0.0073(14) 0.0024(13) 0.0052(15)
C28 0.0650(18) 0.0610(18) 0.0471(15) 0.0043(13) 0.0039(13) -0.0025(15)
C29 0.121(3) 0.079(2) 0.062(2) 0.0000(17) 0.013(2) 0.024(2)
C30 0.140(4) 0.074(3) 0.080(2) -0.007(2) 0.029(3) 0.027(2)
C31 0.170(5) 0.111(4) 0.100(4) -0.028(3) 0.014(4) 0.022(4)
O31 0.279(7) 0.201(5) 0.103(3) -0.057(3) -0.026(4) 0.049(5)
C32 0.360(14) 0.106(5) 0.254(11) -0.075(6) 0.090(10) 0.004(7)
C33 0.144(6) 0.132(5) 0.154(6) 0.001(4) -0.023(5) 0.053(4)
O33 0.254(8) 0.450(15) 0.254(8) 0.137(9) -0.023(6) 0.165(9)
C34 0.137(6) 0.196(9) 0.323(14) -0.015(9) 0.066(8) 0.016(6)
C35 0.086(3) 0.087(3) 0.087(3) 0.006(2) -0.013(2) -0.013(2)
C36 0.073(6) 0.090(8) 0.109(7) -0.007(7) -0.014(5) 0.011(5)
C37 0.090(8) 0.124(10) 0.129(8) 0.021(7) 0.000(6) 0.011(7)
O37 0.139(6) 0.186(8) 0.150(7) 0.049(6) -0.020(5) 0.032(5)
C38 0.096(14) 0.27(3) 0.29(2) 0.05(2) 0.028(17) 0.058(15)
C36' 0.070(9) 0.118(14) 0.088(8) -0.005(10) 0.001(7) 0.000(9)
C37' 0.085(7) 0.096(10) 0.104(9) -0.002(7) -0.014(6) -0.014(7)
O37' 0.144(13) 0.37(3) 0.069(6) -0.019(11) -0.019(7) -0.013(16)
C38' 0.066(15) 0.17(2) 0.25(3) 0.07(2) -0.048(19) -0.044(18)
O39 0.144(10) 0.169(9) 0.248(18) -0.061(10) -0.028(11) -0.071(7)
C39 0.091(7) 0.105(8) 0.160(9) -0.023(7) -0.001(6) -0.027(7)
C40 0.162(18) 0.25(3) 0.19(2) 0.080(19) -0.028(14) -0.033(17)
C39' 0.097(11) 0.131(13) 0.086(9) -0.010(9) -0.016(8) 0.016(9)
O39' 0.180(10) 0.110(7) 0.117(7) -0.018(5) -0.010(7) 0.027(6)
C40' 0.30(4) 0.16(2) 0.25(4) -0.01(2) 0.06(3) 0.00(2)
C41 0.095(3) 0.067(2) 0.0628(19) 0.0146(16) -0.0045(17) 0.0089(18)
C42 0.105(3) 0.069(2) 0.070(2) 0.0182(17) -0.0108(19) 0.013(2)
C43 0.201(6) 0.099(4) 0.119(4) 0.047(3) 0.046(4) 0.026(4)
O43 0.434(11) 0.156(4) 0.194(5) 0.070(4) 0.191(7) 0.050(5)
C44 0.184(7) 0.113(5) 0.260(9) 0.072(5) 0.012(6) -0.031(4)
C45 0.150(5) 0.088(3) 0.154(5) 0.017(3) -0.060(4) 0.021(3)
O45 0.225(5) 0.157(4) 0.222(5) 0.073(4) -0.127(5) -0.012(4)
C46 0.103(5) 0.181(8) 0.382(15) 0.042(9) 0.045(7) 0.010(5)
C47 0.079(2) 0.086(2) 0.0609(19) 0.0132(17) 0.0194(16) 0.0040(19)
C48 0.096(3) 0.112(3) 0.066(2) 0.003(2) 0.024(2) -0.012(2)
C49 0.132(4) 0.125(4) 0.079(3) 0.011(3) 0.034(3) 0.014(3)
O49 0.148(3) 0.218(5) 0.126(3) -0.043(3) -0.014(3) -0.008(3)
C50 0.139(5) 0.156(5) 0.138(5) 0.027(4) 0.046(4) 0.027(4)
C51 0.105(3) 0.109(3) 0.088(3) 0.014(3) 0.018(2) -0.003(3)
O51 0.223(5) 0.189(4) 0.076(2) 0.013(2) 0.033(3) -0.058(4)
C52 0.182(6) 0.162(6) 0.125(5) 0.055(4) 0.014(4) -0.030(5)
C53 0.116(3) 0.064(2) 0.079(2) -0.0062(18) 0.000(2) -0.005(2)
C54 0.079(2) 0.087(3) 0.077(2) 0.014(2) -0.0097(18) -0.004(2)
C55 0.096(3) 0.074(2) 0.0569(18) 0.0199(16) 0.0129(18) 0.0052(19)
C56 0.084(2) 0.092(3) 0.066(2) 0.004(2) 0.0172(18) 0.018(2)
C57 0.108(3) 0.076(2) 0.074(2) 0.0243(19) 0.011(2) 0.006(2)
C58 0.189(6) 0.115(4) 0.116(4) 0.030(3) 0.064(4) -0.016(4)
C59 0.282(15) 0.236(11) 0.145(6) 0.071(6) 0.110(8) -0.007(11)
C60 0.33(2) 0.35(2) 0.25(2) 0.077(17) 0.109(18) -0.12(2)
C61 0.070(5) 0.330(18) 0.160(9) 0.102(10) 0.015(5) -0.040(7)
C59' 0.282(15) 0.236(11) 0.145(6) 0.071(6) 0.110(8) -0.007(11)
C60' 0.36(4) 0.32(3) 0.18(2) 0.06(2) 0.06(3) 0.11(3)
C61' 0.44(5) 0.61(7) 0.080(13) 0.07(2) 0.04(2) 0.19(5)
C62 0.075(2) 0.096(3) 0.067(2) 0.0123(18) 0.0218(17) 0.0084(19)
C63 0.081(3) 0.120(4) 0.094(4) 0.030(3) 0.033(3) 0.007(3)
C64 0.159(7) 0.224(10) 0.093(4) 0.027(5) 0.047(5) -0.031(6)
C65 0.275(13) 0.230(13) 0.130(7) 0.003(7) 0.101(8) -0.067(10)
C66 0.46(4) 0.49(4) 0.171(13) 0.033(17) 0.141(18) -0.10(3)
C63' 0.081(3) 0.120(4) 0.094(4) 0.030(3) 0.033(3) 0.007(3)
C64' 0.159(7) 0.224(10) 0.093(4) 0.027(5) 0.047(5) -0.031(6)
C65' 0.275(13) 0.230(13) 0.130(7) 0.003(7) 0.101(8) -0.067(10)
C66' 0.26(4) 0.26(4) 0.15(3) 0.02(3) 0.06(3) -0.02(3)
C67 0.077(2) 0.069(2) 0.0581(18) 0.0004(15) 0.0071(15) -0.0015(17)
C68 0.101(3) 0.084(3) 0.071(2) -0.0086(19) 0.006(2) 0.009(2)
C69 0.174(5) 0.144(5) 0.080(3) -0.019(3) 0.024(3) 0.039(4)
C70 0.267(10) 0.230(9) 0.107(4) -0.024(5) 0.023(5) 0.124(8)
C71 0.167(8) 0.318(16) 0.374(18) -0.099(14) -0.068(10) 0.094(10)
C72 0.082(2) 0.074(2) 0.0584(18) 0.0100(16) -0.0012(16) 0.0126(17)
C73 0.112(3) 0.091(3) 0.072(2) 0.015(2) -0.006(2) 0.033(2)
C74 0.153(4) 0.088(3) 0.086(3) 0.026(2) -0.015(3) 0.029(3)
C75 0.226(15) 0.103(5) 0.073(12) 0.019(7) -0.018(9) 0.018(9)
C76 0.177(15) 0.116(10) 0.170(17) 0.048(9) -0.058(12) 0.021(9)
C75' 0.226(15) 0.103(5) 0.073(12) 0.019(7) -0.018(9) 0.018(9)
C76' 0.28(2) 0.098(8) 0.109(10) 0.035(6) -0.062(11) -0.020(9)
S90 0.1208(12) 0.1009(12) 0.0988(10) 0.0136(9) 0.0090(9) 0.0210(10)
O90 0.134(3) 0.267(6) 0.136(3) 0.058(4) 0.015(3) -0.046(4)
C90 0.098(3) 0.097(3) 0.085(3) 0.014(2) 0.007(2) 0.007(2)
C91 0.113(4) 0.191(7) 0.172(6) -0.002(5) 0.010(4) 0.020(4)
S95 0.1228(19) 0.115(2) 0.0826(14) 0.0095(11) 0.0010(11) 0.0317(15)
S90' 0.1208(12) 0.1009(12) 0.0988(10) 0.0136(9) 0.0090(9) 0.0210(10)
S95' 0.115(2) 0.110(3) 0.0858(18) 0.0032(15) 0.0052(14) 0.0235(18)
O95 0.141(3) 0.152(3) 0.083(2) 0.006(2) -0.0122(19) 0.000(2)
C95 0.224(8) 0.184(7) 0.125(5) 0.015(5) 0.035(5) -0.009(6)
C96 0.126(4) 0.205(7) 0.120(4) -0.050(4) -0.011(3) 0.012(4)

loop_
_atom_type_symbol
_atom_type_description
_atom_type_scat_dispersion_real
_atom_type_scat_dispersion_imag
_atom_type_scat_source
C C 0.0033 0.0016 'International Tables Vol C Tables 4.2.6.8 and 6.1.1.4'
H H 0.0000 0.0000 'International Tables Vol C Tables 4.2.6.8 and 6.1.1.4'
O O 0.0106 0.0060 'International Tables Vol C Tables 4.2.6.8 and 6.1.1.4'
S S 0.1246 0.1234 'International Tables Vol C Tables 4.2.6.8 and 6.1.1.4'

loop_
_geom_angle_atom_site_label_1
_geom_angle_atom_site_label_2
_geom_angle_atom_site_label_3
_geom_angle
C2 C1 C27 108.2(2)
C2 C1 C72 113.9(3)
C27 C1 C72 112.8(3)
C2 C1 H1 107.2
C27 C1 H1 107.2
C72 C1 H1 107.2
C7 C2 C3 118.1(3)
C7 C2 C1 122.1(3)
C3 C2 C1 119.7(3)
O3 C3 C4 117.9(3)
O3 C3 C2 120.6(3)
C4 C3 C2 121.5(3)
C3 O3 C56 115.9(3)
C5 C4 C3 117.7(3)
C5 C4 C29 119.7(4)
C3 C4 C29 122.6(4)
C4 C5 O5 117.4(3)
C4 C5 C6 123.1(3)
O5 C5 C6 119.4(3)
C5 O5 C53 117.4(3)
C7 C6 C5 117.1(3)
C7 C6 C8 122.2(3)
C5 C6 C8 120.6(3)
C6 C7 C2 122.5(3)
C6 C7 H7 118.8
C2 C7 H7 118.8
C6 C8 C9 108.6(3)
C6 C8 C57 113.5(3)
C9 C8 C57 113.9(3)
C6 C8 H8 106.8
C9 C8 H8 106.8
C57 C8 H8 106.8
C14 C9 C10 117.4(3)
C14 C9 C8 122.7(3)
C10 C9 C8 119.6(3)
O10 C10 C9 120.2(3)
O10 C10 C11 117.3(3)
C9 C10 C11 122.4(3)
C10 O10 C53 115.9(3)
C12 C11 C10 117.0(3)
C12 C11 C35 120.9(4)
C10 C11 C35 122.1(4)
C11 C12 O12 117.1(3)
C11 C12 C13 122.5(3)
O12 C12 C13 120.2(3)
C12 O12 C54 117.0(3)
C14 C13 C12 117.1(3)
C14 C13 C15 123.1(3)
C12 C13 C15 119.7(3)
C13 C14 C9 123.4(3)
C13 C14 H14 118.3
C9 C14 H14 118.3
C16 C15 C13 107.4(3)
C16 C15 C62 113.0(3)
C13 C15 C62 114.1(3)
C16 C15 H15 107.3
C13 C15 H15 107.3
C62 C15 H15 107.3
C21 C16 C17 117.9(3)
C21 C16 C15 122.2(3)
C17 C16 C15 119.9(3)
C18 C17 C16 122.1(3)
C18 C17 O17 118.1(3)
C16 C17 O17 119.7(3)
C17 O17 C54 116.8(3)
C19 C18 C17 117.7(3)
C19 C18 C41 120.3(3)
C17 C18 C41 122.0(3)
C18 C19 O19 117.8(3)
C18 C19 C20 122.7(3)
O19 C19 C20 119.5(3)
C19 O19 C55 117.5(2)
C21 C20 C19 117.1(3)
C21 C20 C22 122.0(3)
C19 C20 C22 120.9(3)
C20 C21 C16 122.5(3)
C20 C21 H21 118.7
C16 C21 H21 118.7
C20 C22 C23 109.1(2)
C20 C22 C67 113.6(3)
C23 C22 C67 114.2(3)
C20 C22 H22 106.4
C23 C22 H22 106.4
C67 C22 H22 106.4
C24 C23 C28 117.1(3)
C24 C23 C22 120.0(3)
C28 C23 C22 122.7(3)
C23 C24 C25 122.6(3)
C23 C24 O24 119.6(3)
C25 C24 O24 117.8(3)
C24 O24 C55 116.4(2)
C26 C25 C24 117.6(3)
C26 C25 C47 121.2(3)
C24 C25 C47 121.1(3)
C25 C26 O26 118.4(3)
C25 C26 C27 122.2(3)
O26 C26 C27 119.3(3)
C26 O26 C56 116.5(3)
C28 C27 C26 117.8(3)
C28 C27 C1 122.7(3)
C26 C27 C1 119.5(3)
C27 C28 C23 122.7(3)
C27 C28 H28 118.6
C23 C28 H28 118.6
C4 C29 C30 112.7(3)
C4 C29 H29A 109.1
C30 C29 H29A 109.1
C4 C29 H29B 109.1
C30 C29 H29B 109.1
H29A C29 H29B 107.8
C33 C30 C29 114.6(5)
C33 C30 C31 110.4(4)
C29 C30 C31 111.2(4)
C33 C30 H30 106.7
C29 C30 H30 106.7
C31 C30 H30 106.7
O31 C31 C32 122.8(7)
O31 C31 C30 121.2(6)
C32 C31 C30 115.7(7)
C31 C32 H32A 109.5
C31 C32 H32B 109.5
H32A C32 H32B 109.5
C31 C32 H32C 109.5
H32A C32 H32C 109.5
H32B C32 H32C 109.5
O33 C33 C30 119.6(9)
O33 C33 C34 123.5(9)
C30 C33 C34 116.6(7)
C33 C34 H34A 109.5
C33 C34 H34B 109.5
H34A C34 H34B 109.5
C33 C34 H34C 109.5
H34A C34 H34C 109.5
H34B C34 H34C 109.5
C11 C35 C36 114.1(8)
C11 C35 C36' 111.9(9)
C36 C35 C36' 23.7(5)
C11 C35 H35A 108.7
C36 C35 H35A 108.7
C36' C35 H35A 88.3
C11 C35 H35B 108.7
C36 C35 H35B 108.7
C36' C35 H35B 128.2
H35A C35 H35B 107.6
C11 C35 H35C 109.0
C36 C35 H35C 125.9
C36' C35 H35C 109.3
H35A C35 H35C 23.7
H35B C35 H35C 85.7
C11 C35 H35D 110.1
C36 C35 H35D 86.3
C36' C35 H35D 108.5
H35A C35 H35D 127.1
H35B C35 H35D 24.9
H35C C35 H35D 108.0
C37 C36 C39 107.3(12)
C37 C36 C35 109.7(11)
C39 C36 C35 111.8(10)
C37 C36 H36 109.3
C39 C36 H36 109.3
C35 C36 H36 109.3
O37 C37 C36 120.2(12)
O37 C37 C38 125.3(15)
C36 C37 C38 112.9(17)
C37 C38 H38A 109.5
C37 C38 H38B 109.5
H38A C38 H38B 109.5
C37 C38 H38C 109.5
H38A C38 H38C 109.5
H38B C38 H38C 109.5
C35 C36' C37' 115.6(12)
C35 C36' C39' 109.9(11)
C37' C36' C39' 106.9(15)
C35 C36' H36' 108.1
C37' C36' H36' 108.1
C39' C36' H36' 108.1
O37' C37' C38' 131.7(18)
O37' C37' C36' 111.4(16)
C38' C37' C36' 116.8(14)
C37' C38' H38D 109.5
C37' C38' H38E 109.5
H38D C38' H38E 109.5
C37' C38' H38F 109.5
H38D C38' H38F 109.5
H38E C38' H38F 109.5
O39 C39 C36 117.1(12)
O39 C39 C40 126.1(14)
C36 C39 C40 115.1(14)
C39 C40 H40A 109.5
C39 C40 H40B 109.5
H40A C40 H40B 109.5
C39 C40 H40C 109.5
H40A C40 H40C 109.5
H40B C40 H40C 109.5
O39' C39' C40' 136(2)
O39' C39' C36' 111.6(15)
C40' C39' C36' 112.6(18)
C39' C40' H40D 109.5
C39' C40' H40E 109.5
H40D C40' H40E 109.5
C39' C40' H40F 109.5
H40D C40' H40F 109.5
H40E C40' H40F 109.5
C18 C41 C42 114.3(3)
C18 C41 H41A 108.7
C42 C41 H41A 108.7
C18 C41 H41B 108.7
C42 C41 H41B 108.7
H41A C41 H41B 107.6
C45 C42 C41 112.6(4)
C45 C42 C43 106.8(4)
C41 C42 C43 110.7(4)
C45 C42 H42 108.9
C41 C42 H42 108.9
C43 C42 H42 108.9
O43 C43 C44 122.7(7)
O43 C43 C42 121.6(6)
C44 C43 C42 115.7(6)
C43 C44 H44A 109.5
C43 C44 H44B 109.5
H44A C44 H44B 109.5
C43 C44 H44C 109.5
H44A C44 H44C 109.5
H44B C44 H44C 109.5
O45 C45 C42 125.1(7)
O45 C45 C46 119.2(7)
C42 C45 C46 115.6(6)
C45 C46 H46A 109.5
C45 C46 H46B 109.5
H46A C46 H46B 109.5
C45 C46 H46C 109.5
H46A C46 H46C 109.5
H46B C46 H46C 109.5
C48 C47 C25 115.8(3)
C48 C47 H47A 108.3
C25 C47 H47A 108.3
C48 C47 H47B 108.3
C25 C47 H47B 108.3
H47A C47 H47B 107.4
C47 C48 C49 117.7(4)
C47 C48 C51 113.3(4)
C49 C48 C51 107.0(4)
C47 C48 H48 106.0
C49 C48 H48 106.0
C51 C48 H48 106.0
O49 C49 C48 120.7(5)
O49 C49 C50 121.7(6)
C48 C49 C50 117.5(5)
C49 C50 H50A 109.5
C49 C50 H50B 109.5
H50A C50 H50B 109.5
C49 C50 H50C 109.5
H50A C50 H50C 109.5
H50B C50 H50C 109.5
O51 C51 C52 121.2(5)
O51 C51 C48 118.6(4)
C52 C51 C48 120.1(5)
C51 C52 H52A 109.5
C51 C52 H52B 109.5
H52A C52 H52B 109.5
C51 C52 H52C 109.5
H52A C52 H52C 109.5
H52B C52 H52C 109.5
O10 C53 O5 113.4(3)
O10 C53 H53A 108.9
O5 C53 H53A 108.9
O10 C53 H53B 108.9
O5 C53 H53B 108.9
H53A C53 H53B 107.7
O17 C54 O12 113.9(3)
O17 C54 H54A 108.8
O12 C54 H54A 108.8
O17 C54 H54B 108.8
O12 C54 H54B 108.8
H54A C54 H54B 107.7
O24 C55 O19 113.7(3)
O24 C55 H55A 108.8
O19 C55 H55A 108.8
O24 C55 H55B 108.8
O19 C55 H55B 108.8
H55A C55 H55B 107.7
O3 C56 O26 113.8(3)
O3 C56 H56A 108.8
O26 C56 H56A 108.8
O3 C56 H56B 108.8
O26 C56 H56B 108.8
H56A C56 H56B 107.7
C58 C57 C8 113.7(4)
C58 C57 H57A 108.8
C8 C57 H57A 108.8
C58 C57 H57B 108.8
C8 C57 H57B 108.8
H57A C57 H57B 107.7
C57 C58 C59' 116.9(17)
C57 C58 C59 110.0(9)
C59' C58 C59 16(2)
C57 C58 H58A 109.7
C59' C58 H58A 116.9
C59 C58 H58A 109.7
C57 C58 H58B 109.7
C59' C58 H58B 94.0
C59 C58 H58B 109.7
H58A C58 H58B 108.2
C57 C58 H58C 107.1
C59' C58 H58C 105.9
C59 C58 H58C 96.0
H58A C58 H58C 16.7
H58B C58 H58C 123.3
C57 C58 H58D 107.5
C59' C58 H58D 112.0
C59 C58 H58D 127.3
H58A C58 H58D 90.6
H58B C58 H58D 20.5
H58C C58 H58D 106.9
C58 C59 C60 115.4(15)
C58 C59 H59A 108.4
C60 C59 H59A 108.4
C58 C59 H59B 108.4
C60 C59 H59B 108.4
H59A C59 H59B 107.5
C61 C60 C59 104.7(16)
C61 C60 H60A 110.8
C59 C60 H60A 110.8
C61 C60 H60B 110.8
C59 C60 H60B 110.8
H60A C60 H60B 108.9
C60 C61 H61A 109.5
C60 C61 H61B 109.5
H61A C61 H61B 109.5
C60 C61 H61C 109.5
H61A C61 H61C 109.5
H61B C61 H61C 109.5
C58 C59' C60' 113(2)
C58 C59' H59C 109.0
C60' C59' H59C 109.0
C58 C59' H59D 109.0
C60' C59' H59D 109.0
H59C C59' H59D 107.8
C61' C60' C59' 113(2)
C61' C60' H60C 109.0
C59' C60' H60C 109.0
C61' C60' H60D 109.0
C59' C60' H60D 109.0
H60C C60' H60D 107.8
C60' C61' H61D 109.5
C60' C61' H61E 109.5
H61D C61' H61E 109.5
C60' C61' H61F 109.5
H61D C61' H61F 109.5
H61E C61' H61F 109.5
C63 C62 C15 111.6(4)
C63 C62 C63' 99.4(7)
C15 C62 C63' 114.5(6)
C63 C62 H62A 109.3
C15 C62 H62A 109.3
C63' C62 H62A 112.4
C63 C62 H62B 109.3
C15 C62 H62B 109.3
C63' C62 H62B 9.9
H62A C62 H62B 108.0
C63 C62 H62C 114.4
C15 C62 H62C 108.8
C63' C62 H62C 107.9
H62A C62 H62C 5.9
H62B C62 H62C 103.0
C63 C62 H62D 10.4
C15 C62 H62D 108.4
C63' C62 H62D 109.4
H62A C62 H62D 102.1
H62B C62 H62D 119.4
H62C C62 H62D 107.5
C64 C63 C62 113.0(6)
C64 C63 H62D 120.0
C62 C63 H62D 17.1
C64 C63 H63A 109.0
C62 C63 H63A 109.0
H62D C63 H63A 117.0
C64 C63 H63B 109.0
C62 C63 H63B 109.0
H62D C63 H63B 91.9
H63A C63 H63B 107.8
C63 C64 C65 112.7(8)
C63 C64 H64A 109.1
C65 C64 H64A 109.1
C63 C64 H64B 109.1
C65 C64 H64B 109.1
H64A C64 H64B 107.8
C66 C65 C64 112.7(14)
C66 C65 H65A 109.0
C64 C65 H65A 109.0
C66 C65 H65B 109.0
C64 C65 H65B 109.0
H65A C65 H65B 107.8
C65 C66 H66A 109.5
C65 C66 H66B 109.5
H66A C66 H66B 109.5
C65 C66 H66C 109.5
H66A C66 H66C 109.5
H66B C66 H66C 109.5
C62 C63' C64' 113.6(16)
C62 C63' H63C 108.9
C64' C63' H63C 108.9
C62 C63' H63D 108.9
C64' C63' H63D 108.9
H63C C63' H63D 107.7
C65' C64' C63' 109(2)
C65' C64' H64C 109.9
C63' C64' H64C 109.9
C65' C64' H64D 109.9
C63' C64' H64D 109.9
H64C C64' H64D 108.3
C66' C65' C64' 160(3)
C66' C65' H65C 96.3
C64' C65' H65C 96.3
C66' C65' H65D 96.3
C64' C65' H65D 96.3
H65C C65' H65D 103.4
C65' C66' H66D 109.5
C65' C66' H66E 109.5
H66D C66' H66E 109.5
C65' C66' H66F 109.5
H66D C66' H66F 109.5
H66E C66' H66F 109.5
C68 C67 C22 113.2(3)
C68 C67 H67A 108.9
C22 C67 H67A 108.9
C68 C67 H67B 108.9
C22 C67 H67B 108.9
H67A C67 H67B 107.8
C69 C68 C67 113.8(4)
C69 C68 H68A 108.8
C67 C68 H68A 108.8
C69 C68 H68B 108.8
C67 C68 H68B 108.8
H68A C68 H68B 107.7
C68 C69 C70 115.8(5)
C68 C69 H69A 108.3
C70 C69 H69A 108.3
C68 C69 H69B 108.3
C70 C69 H69B 108.3
H69A C69 H69B 107.4
C71 C70 C69 106.1(9)
C71 C70 H70A 110.5
C69 C70 H70A 110.5
C71 C70 H70B 110.5
C69 C70 H70B 110.5
H70A C70 H70B 108.7
C70 C71 H71A 109.5
C70 C71 H71B 109.5
H71A C71 H71B 109.5
C70 C71 H71C 109.5
H71A C71 H71C 109.5
H71B C71 H71C 109.5
C73 C72 C1 112.0(3)
C73 C72 H72A 109.2
C1 C72 H72A 109.2
C73 C72 H72B 109.2
C1 C72 H72B 109.2
H72A C72 H72B 107.9
C72 C73 C74 111.9(3)
C72 C73 H73A 109.2
C74 C73 H73A 109.2
C72 C73 H73B 109.2
C74 C73 H73B 109.2
H73A C73 H73B 107.9
C75' C74 C75 18.9(19)
C75' C74 C73 108.7(11)
C75 C74 C73 124.0(16)
C75' C74 H74A 124.3
C75 C74 H74A 106.3
C73 C74 H74A 106.3
C75' C74 H74B 103.6
C75 C74 H74B 106.3
C73 C74 H74B 106.3
H74A C74 H74B 106.4
C75' C74 H74C 112.6
C75 C74 H74C 95.2
C73 C74 H74C 109.8
H74A C74 H74C 12.3
H74B C74 H74C 115.5
C75' C74 H74D 108.1
C75 C74 H74D 108.7
C73 C74 H74D 109.4
H74A C74 H74D 99.2
H74B C74 H74D 7.2
H74C C74 H74D 108.3
C74 C75 C76 108(2)
C74 C75 H75A 110.2
C76 C75 H75A 110.2
C74 C75 H75B 110.2
C76 C75 H75B 110.2
H75A C75 H75B 108.5
C75 C76 H76A 109.5
C75 C76 H76B 109.5
H76A C76 H76B 109.5
C75 C76 H76C 109.5
H76A C76 H76C 109.5
H76B C76 H76C 109.5
C74 C75' C76' 115.2(19)
C74 C75' H75C 108.5
C76' C75' H75C 108.5
C74 C75' H75D 108.5
C76' C75' H75D 108.5
H75C C75' H75D 107.5
C75' C76' H76D 109.5
C75' C76' H76E 109.5
H76D C76' H76E 109.5
C75' C76' H76F 109.5
H76D C76' H76F 109.5
H76E C76' H76F 109.5
O90 S90 C90 107.1(3)
O90 S90 C91 104.6(3)
C90 S90 C91 99.0(3)
O90 S90 H90E 130.8
C90 S90 H90E 31.4
C91 S90 H90E 106.7
O90 S90 H91F 128.4
C90 S90 H91F 105.9
C91 S90 H91F 31.3
H90E S90 H91F 96.5
S90' O90 S90 46.6(3)
S90' C90 S90 36.3(2)
S90' C90 H90A 123.5
S90 C90 H90A 109.5
S90' C90 H90B 122.9
S90 C90 H90B 109.5
H90A C90 H90B 109.5
S90' C90 H90C 73.2
S90 C90 H90C 109.5
H90A C90 H90C 109.5
H90B C90 H90C 109.5
S90' C90 H90D 109.1
S90 C90 H90D 115.8
H90A C90 H90D 31.1
H90B C90 H90D 127.7
H90C C90 H90D 79.0
S90' C90 H90E 111.9
S90 C90 H90E 76.5
H90A C90 H90E 78.4
H90B C90 H90E 57.4
H90C C90 H90E 166.8
H90D C90 H90E 109.5
S90' C90 H90F 107.4
S90 C90 H90F 129.1
H90A C90 H90F 121.3
H90B C90 H90F 52.2
H90C C90 H90F 57.5
H90D C90 H90F 109.5
H90E C90 H90F 109.5
S90' C91 S90 37.1(3)
S90' C91 H91A 121.1
S90 C91 H91A 109.5
S90' C91 H91B 72.4
S90 C91 H91B 109.5
H91A C91 H91B 109.5
S90' C91 H91C 125.7
S90 C91 H91C 109.5
H91A C91 H91C 109.5
H91B C91 H91C 109.5
S90' C91 H91D 108.8
S90 C91 H91D 117.8
H91A C91 H91D 29.8
H91B C91 H91D 79.9
H91C C91 H91D 125.2
S90' C91 H91E 106.6
S90 C91 H91E 127.1
H91A C91 H91E 123.3
H91B C91 H91E 56.4
H91C C91 H91E 53.1
H91D C91 H91E 109.5
S90' C91 H91F 112.9
S90 C91 H91F 76.3
H91A C91 H91F 79.7
H91B C91 H91F 165.7
H91C C91 H91F 56.4
H91D C91 H91F 109.5
H91E C91 H91F 109.5
O95 S95 C95 113.3(4)
O95 S95 C96 106.5(3)
C95 S95 C96 98.0(4)
O95 S95 H95F 135.1
C95 S95 H95F 33.6
C96 S95 H95F 107.7
O95 S95 H96E 125.0
C95 S95 H96E 108.2
C96 S95 H96E 32.0
H95F S95 H96E 99.1
O90 S90' C91 119.6(5)
O90 S90' C90 115.3(4)
C91 S90' C90 104.6(5)
O95 S95' C95 115.2(4)
O95 S95' C96 109.5(3)
C95 S95' C96 97.6(4)
S95' O95 S95 49.65(18)
S95 C95 S95' 41.2(2)
S95 C95 H95A 109.5
S95' C95 H95A 85.3
S95 C95 H95B 109.5
S95' C95 H95B 87.9
H95A C95 H95B 109.5
S95 C95 H95C 109.5
S95' C95 H95C 150.6
H95A C95 H95C 109.5
H95B C95 H95C 109.5
S95 C95 H95D 120.3
S95' C95 H95D 109.0
H95A C95 H95D 26.7
H95B C95 H95D 121.0
H95C C95 H95D 82.8
S95 C95 H95E 128.2
S95' C95 H95E 110.5
H95A C95 H95E 108.4
H95B C95 H95E 22.7
H95C C95 H95E 89.3
H95D C95 H95E 109.5
S95 C95 H95F 67.8
S95' C95 H95F 108.9
H95A C95 H95F 130.9
H95B C95 H95F 117.6
H95C C95 H95F 42.3
H95D C95 H95F 109.5
H95E C95 H95F 109.5
S95' C96 S95 39.93(19)
S95' C96 H96A 121.4
S95 C96 H96A 109.5
S95' C96 H96B 126.5
S95 C96 H96B 109.5
H96A C96 H96B 109.5
S95' C96 H96C 69.6
S95 C96 H96C 109.5
H96A C96 H96C 109.5
H96B C96 H96C 109.5
S95' C96 H96D 108.0
S95 C96 H96D 120.9
H96A C96 H96D 33.4
H96B C96 H96D 124.2
H96C C96 H96D 76.2
S95' C96 H96E 110.6
S95 C96 H96E 70.7
H96A C96 H96E 76.1
H96B C96 H96E 65.0
H96C C96 H96E 173.6
H96D C96 H96E 109.5
S95' C96 H96F 109.9
S95 C96 H96F 126.6
H96A C96 H96F 122.7
H96B C96 H96F 44.5
H96C C96 H96F 65.0
H96D C96 H96F 109.5
H96E C96 H96F 109.5

loop_
_geom_bond_atom_site_label_1
_geom_bond_atom_site_label_2
_geom_bond_distance
C1 C2 1.506(5)
C1 C27 1.522(5)
C1 C72 1.543(4)
C1 H1 0.9800
C2 C7 1.380(5)
C2 C3 1.396(5)
C3 O3 1.379(4)
C3 C4 1.392(5)
O3 C56 1.395(5)
C4 C5 1.365(5)
C4 C29 1.513(5)
C5 O5 1.397(4)
C5 C6 1.399(5)
O5 C53 1.413(5)
C6 C7 1.376(5)
C6 C8 1.508(5)
C7 H7 0.9300
C8 C9 1.523(5)
C8 C57 1.543(5)
C8 H8 0.9800
C9 C14 1.377(5)
C9 C10 1.389(5)
C10 O10 1.386(5)
C10 C11 1.398(5)
O10 C53 1.407(5)
C11 C12 1.385(5)
C11 C35 1.496(5)
C12 O12 1.393(4)
C12 C13 1.401(5)
O12 C54 1.411(5)
C13 C14 1.373(5)
C13 C15 1.520(5)
C14 H14 0.9300
C15 C16 1.519(5)
C15 C62 1.537(5)
C15 H15 0.9800
C16 C21 1.385(4)
C16 C17 1.395(4)
C17 C18 1.385(5)
C17 O17 1.398(4)
O17 C54 1.407(5)
C18 C19 1.382(5)
C18 C41 1.508(4)
C19 O19 1.389(4)
C19 C20 1.402(4)
O19 C55 1.414(4)
C20 C21 1.384(4)
C20 C22 1.503(4)
C21 H21 0.9300
C22 C23 1.508(4)
C22 C67 1.530(4)
C22 H22 0.9800
C23 C24 1.389(4)
C23 C28 1.390(4)
C24 C25 1.392(5)
C24 O24 1.394(4)
O24 C55 1.399(4)
C25 C26 1.376(5)
C25 C47 1.512(4)
C26 O26 1.384(4)
C26 C27 1.399(4)
O26 C56 1.412(5)
C27 C28 1.375(4)
C28 H28 0.9300
C29 C30 1.523(6)
C29 H29A 0.9700
C29 H29B 0.9700
C30 C33 1.479(9)
C30 C31 1.532(7)
C30 H30 0.9800
C31 O31 1.184(7)
C31 C32 1.455(11)
C32 H32A 0.9600
C32 H32B 0.9600
C32 H32C 0.9600
C33 O33 1.141(9)
C33 C34 1.532(12)
C34 H34A 0.9600
C34 H34B 0.9600
C34 H34C 0.9600
C35 C36 1.523(16)
C35 C36' 1.52(2)
C35 H35A 0.9700
C35 H35B 0.9700
C35 H35C 0.9700
C35 H35D 0.9700
C36 C37 1.486(15)
C36 C39 1.496(15)
C36 H36 0.9800
C37 O37 1.219(12)
C37 C38 1.533(19)
C38 H38A 0.9600
C38 H38B 0.9600
C38 H38C 0.9600
C36' C37' 1.590(19)
C36' C39' 1.64(2)
C36' H36' 0.9800
C37' O37' 1.232(18)
C37' C38' 1.51(3)
C38' H38D 0.9600
C38' H38E 0.9600
C38' H38F 0.9600
O39 C39 1.205(15)
C39 C40 1.52(2)
C40 H40A 0.9600
C40 H40B 0.9600
C40 H40C 0.9600
C39' O39' 1.204(16)
C39' C40' 1.50(3)
C40' H40D 0.9600
C40' H40E 0.9600
C40' H40F 0.9600
C41 C42 1.531(5)
C41 H41A 0.9700
C41 H41B 0.9700
C42 C45 1.482(7)
C42 C43 1.545(7)
C42 H42 0.9800
C43 O43 1.174(7)
C43 C44 1.490(9)
C44 H44A 0.9600
C44 H44B 0.9600
C44 H44C 0.9600
C45 O45 1.170(7)
C45 C46 1.541(11)
C46 H46A 0.9600
C46 H46B 0.9600
C46 H46C 0.9600
C47 C48 1.479(6)
C47 H47A 0.9700
C47 H47B 0.9700
C48 C49 1.480(7)
C48 C51 1.551(6)
C48 H48 0.9800
C49 O49 1.215(6)
C49 C50 1.496(8)
C50 H50A 0.9600
C50 H50B 0.9600
C50 H50C 0.9600
C51 O51 1.211(6)
C51 C52 1.398(8)
C52 H52A 0.9600
C52 H52B 0.9600
C52 H52C 0.9600
C53 H53A 0.9700
C53 H53B 0.9700
C54 H54A 0.9700
C54 H54B 0.9700
C55 H55A 0.9700
C55 H55B 0.9700
C56 H56A 0.9700
C56 H56B 0.9700
C57 C58 1.466(6)
C57 H57A 0.9700
C57 H57B 0.9700
C58 C59' 1.524(15)
C58 C59 1.528(12)
C58 H58A 0.9700
C58 H58B 0.9700
C58 H58C 0.9700
C58 H58D 0.9700
C59 C60 1.559(17)
C59 H59A 0.9700
C59 H59B 0.9700
C60 C61 1.476(19)
C60 H60A 0.9700
C60 H60B 0.9700
C61 H61A 0.9600
C61 H61B 0.9600
C61 H61C 0.9600
C59' C60' 1.55(2)
C59' H59C 0.9700
C59' H59D 0.9700
C60' C61' 1.48(2)
C60' H60C 0.9700
C60' H60D 0.9700
C61' H61D 0.9600
C61' H61E 0.9600
C61' H61F 0.9600
C62 C63 1.524(6)
C62 C63' 1.551(16)
C62 H62A 0.9700
C62 H62B 0.9700
C62 H62C 0.9700
C62 H62D 0.9700
C63 C64 1.508(9)
C63 H62D 0.5966
C63 H63A 0.9700
C63 H63B 0.9700
C64 C65 1.557(12)
C64 H64A 0.9700
C64 H64B 0.9700
C65 C66 1.386(15)
C65 H65A 0.9700
C65 H65B 0.9700
C66 H66A 0.9600
C66 H66B 0.9600
C66 H66C 0.9600
C63' C64' 1.57(2)
C63' H63C 0.9700
C63' H63D 0.9700
C64' C65' 1.50(2)
C64' H64C 0.9700
C64' H64D 0.9700
C65' C66' 1.43(3)
C65' H65C 0.9700
C65' H65D 0.9700
C66' H66D 0.9600
C66' H66E 0.9600
C66' H66F 0.9600
C67 C68 1.512(5)
C67 H67A 0.9700
C67 H67B 0.9700
C68 C69 1.504(6)
C68 H68A 0.9700
C68 H68B 0.9700
C69 C70 1.542(9)
C69 H69A 0.9700
C69 H69B 0.9700
C70 C71 1.435(13)
C70 H70A 0.9700
C70 H70B 0.9700
C71 H71A 0.9600
C71 H71B 0.9600
C71 H71C 0.9600
C72 C73 1.525(5)
C72 H72A 0.9700
C72 H72B 0.9700
C73 C74 1.549(6)
C73 H73A 0.9700
C73 H73B 0.9700
C74 C75' 1.49(2)
C74 C75 1.50(2)
C74 H74A 0.9700
C74 H74B 0.9700
C74 H74C 0.9700
C74 H74D 0.9700
C75 C76 1.54(3)
C75 H75A 0.9700
C75 H75B 0.9700
C76 H76A 0.9600
C76 H76B 0.9600
C76 H76C 0.9600
C75' C76' 1.52(2)
C75' H75C 0.9700
C75' H75D 0.9700
C76' H76D 0.9600
C76' H76E 0.9600
C76' H76F 0.9600
S90 O90 1.438(5)
S90 C90 1.756(5)
S90 C91 1.763(7)
S90 H90E 1.7937
S90 H91F 1.7966
O90 S90' 1.295(7)
C90 S90' 1.742(7)
C90 H90A 0.9600
C90 H90B 0.9600
C90 H90C 0.9600
C90 H90D 0.9600
C90 H90E 0.9600
C90 H90F 0.9600
C91 S90' 1.638(9)
C91 H91A 0.9600
C91 H91B 0.9600
C91 H91C 0.9600
C91 H91D 0.9600
C91 H91E 0.9599
C91 H91F 0.9600
S95 O95 1.460(4)
S95 C95 1.701(8)
S95 C96 1.766(8)
S95 H95F 1.6067
S95 H96E 1.7087
S95' O95 1.404(4)
S95' C95 1.721(8)
S95' C96 1.758(7)
C95 H95A 0.9600
C95 H95B 0.9600
C95 H95C 0.9600
C95 H95D 0.9600
C95 H95E 0.9599
C95 H95F 0.9600
C96 H96A 0.9600
C96 H96B 0.9600
C96 H96C 0.9600
C96 H96D 0.9600
C96 H96E 0.9599
C96 H96F 0.9600

loop_
_geom_torsion_atom_site_label_1
_geom_torsion_atom_site_label_2
_geom_torsion_atom_site_label_3
_geom_torsion_atom_site_label_4
_geom_torsion
C27 C1 C2 C7 -92.0(3)
C72 C1 C2 C7 34.3(4)
C27 C1 C2 C3 85.5(3)
C72 C1 C2 C3 -148.1(3)
C7 C2 C3 O3 -176.8(3)
C1 C2 C3 O3 5.6(4)
C7 C2 C3 C4 0.5(4)
C1 C2 C3 C4 -177.1(3)
C4 C3 O3 C56 101.1(4)
C2 C3 O3 C56 -81.5(4)
O3 C3 C4 C5 176.1(3)
C2 C3 C4 C5 -1.3(5)
O3 C3 C4 C29 -4.0(5)
C2 C3 C4 C29 178.6(3)
C3 C4 C5 O5 -175.9(3)
C29 C4 C5 O5 4.2(5)
C3 C4 C5 C6 0.5(5)
C29 C4 C5 C6 -179.4(3)
C4 C5 O5 C53 -102.7(4)
C6 C5 O5 C53 80.8(4)
C4 C5 C6 C7 1.0(5)
O5 C5 C6 C7 177.3(3)
C4 C5 C6 C8 178.8(3)
O5 C5 C6 C8 -4.9(4)
C5 C6 C7 C2 -1.8(4)
C8 C6 C7 C2 -179.6(3)
C3 C2 C7 C6 1.1(4)
C1 C2 C7 C6 178.7(3)
C7 C6 C8 C9 92.7(3)
C5 C6 C8 C9 -85.0(4)
C7 C6 C8 C57 -35.0(4)
C5 C6 C8 C57 147.3(3)
C6 C8 C9 C14 -89.6(4)
C57 C8 C9 C14 37.8(4)
C6 C8 C9 C10 83.9(4)
C57 C8 C9 C10 -148.6(3)
C14 C9 C10 O10 -178.3(3)
C8 C9 C10 O10 7.8(5)
C14 C9 C10 C11 -2.6(5)
C8 C9 C10 C11 -176.6(3)
C9 C10 O10 C53 -84.1(4)
C11 C10 O10 C53 100.0(4)
O10 C10 C11 C12 177.5(3)
C9 C10 C11 C12 1.7(5)
O10 C10 C11 C35 -4.1(5)
C9 C10 C11 C35 -179.9(3)
C10 C11 C12 O12 -176.6(3)
C35 C11 C12 O12 4.9(5)
C10 C11 C12 C13 -1.1(5)
C35 C11 C12 C13 -179.5(3)
C11 C12 O12 C54 -101.9(4)
C13 C12 O12 C54 82.5(4)
C11 C12 C13 C14 1.6(5)
O12 C12 C13 C14 177.0(3)
C11 C12 C13 C15 177.6(3)
O12 C12 C13 C15 -6.9(5)
C12 C13 C14 C9 -2.6(5)
C15 C13 C14 C9 -178.6(3)
C10 C9 C14 C13 3.2(5)
C8 C9 C14 C13 176.9(3)
C14 C13 C15 C16 91.2(4)
C12 C13 C15 C16 -84.7(4)
C14 C13 C15 C62 -34.9(4)
C12 C13 C15 C62 149.3(3)
C13 C15 C16 C21 -91.1(4)
C62 C15 C16 C21 35.6(4)
C13 C15 C16 C17 85.6(4)
C62 C15 C16 C17 -147.6(3)
C21 C16 C17 C18 -0.5(5)
C15 C16 C17 C18 -177.4(3)
C21 C16 C17 O17 -177.2(3)
C15 C16 C17 O17 5.9(5)
C18 C17 O17 C54 100.3(4)
C16 C17 O17 C54 -82.9(4)
C16 C17 C18 C19 -1.4(5)
O17 C17 C18 C19 175.4(3)
C16 C17 C18 C41 178.9(3)
O17 C17 C18 C41 -4.3(5)
C17 C18 C19 O19 -177.0(3)
C41 C18 C19 O19 2.7(4)
C17 C18 C19 C20 1.3(5)
C41 C18 C19 C20 -179.0(3)
C18 C19 O19 C55 -102.8(3)
C20 C19 O19 C55 78.9(4)
C18 C19 C20 C21 0.6(5)
O19 C19 C20 C21 178.9(3)
C18 C19 C20 C22 178.3(3)
O19 C19 C20 C22 -3.5(4)
C19 C20 C21 C16 -2.7(4)
C22 C20 C21 C16 179.7(3)
C17 C16 C21 C20 2.6(5)
C15 C16 C21 C20 179.4(3)
C21 C20 C22 C23 91.8(3)
C19 C20 C22 C23 -85.7(3)
C21 C20 C22 C67 -36.9(4)
C19 C20 C22 C67 145.6(3)
C20 C22 C23 C24 84.6(3)
C67 C22 C23 C24 -147.1(3)
C20 C22 C23 C28 -89.9(3)
C67 C22 C23 C28 38.5(4)
C28 C23 C24 C25 -0.1(5)
C22 C23 C24 C25 -174.9(3)
C28 C23 C24 O24 -179.4(3)
C22 C23 C24 O24 5.8(4)
C23 C24 O24 C55 -82.6(4)
C25 C24 O24 C55 98.1(3)
C23 C24 C25 C26 -1.0(5)
O24 C24 C25 C26 178.4(3)
C23 C24 C25 C47 177.1(3)
O24 C24 C25 C47 -3.6(5)
C24 C25 C26 O26 -176.5(3)
C47 C25 C26 O26 5.4(5)
C24 C25 C26 C27 0.9(5)
C47 C25 C26 C27 -177.2(3)
C25 C26 O26 C56 -99.8(4)
C27 C26 O26 C56 82.8(4)
C25 C26 C27 C28 0.3(5)
O26 C26 C27 C28 177.6(3)
C25 C26 C27 C1 176.4(3)
O26 C26 C27 C1 -6.3(4)
C2 C1 C27 C28 91.1(3)
C72 C1 C27 C28 -35.9(4)
C2 C1 C27 C26 -84.7(4)
C72 C1 C27 C26 148.3(3)
C26 C27 C28 C23 -1.5(4)
C1 C27 C28 C23 -177.4(3)
C24 C23 C28 C27 1.4(4)
C22 C23 C28 C27 176.0(3)
C5 C4 C29 C30 -76.4(5)
C3 C4 C29 C30 103.8(4)
C4 C29 C30 C33 -83.7(6)
C4 C29 C30 C31 150.2(4)
C33 C30 C31 O31 -116.1(8)
C29 C30 C31 O31 12.2(9)
C33 C30 C31 C32 57.0(9)
C29 C30 C31 C32 -174.6(7)
C29 C30 C33 O33 127.0(9)
C31 C30 C33 O33 -106.5(10)
C29 C30 C33 C34 -58.1(7)
C31 C30 C33 C34 68.4(7)
C12 C11 C35 C36 -68.9(6)
C10 C11 C35 C36 112.8(5)
C12 C11 C35 C36' -94.5(7)
C10 C11 C35 C36' 87.1(7)
C11 C35 C36 C37 117.5(11)
C36' C35 C36 C37 -153(5)
C11 C35 C36 C39 -123.6(11)
C36' C35 C36 C39 -34(3)
C39 C36 C37 O37 -87.5(17)
C35 C36 C37 O37 34.1(18)
C39 C36 C37 C38 79(2)
C35 C36 C37 C38 -159.4(18)
C11 C35 C36' C37' 137.3(13)
C36 C35 C36' C37' 37(3)
C11 C35 C36' C39' -101.6(14)
C36 C35 C36' C39' 158(5)
C35 C36' C37' O37' 107.1(19)
C39' C36' C37' O37' -16(2)
C35 C36' C37' C38' -69(2)
C39' C36' C37' C38' 168.6(18)
C37 C36 C39 O39 -3(2)
C35 C36 C39 O39 -123.1(15)
C37 C36 C39 C40 -168.5(16)
C35 C36 C39 C40 71.2(19)
C35 C36' C39' O39' -35.3(19)
C37' C36' C39' O39' 90.9(16)
C35 C36' C39' C40' 143(2)
C37' C36' C39' C40' -91(3)
C19 C18 C41 C42 -65.2(4)
C17 C18 C41 C42 114.4(4)
C18 C41 C42 C45 -124.1(5)
C18 C41 C42 C43 116.4(4)
C45 C42 C43 O43 -94.4(8)
C41 C42 C43 O43 28.5(9)
C45 C42 C43 C44 85.4(6)
C41 C42 C43 C44 -151.7(5)
C41 C42 C45 O45 -116.4(6)
C43 C42 C45 O45 5.2(8)
C41 C42 C45 C46 65.5(7)
C43 C42 C45 C46 -172.8(6)
C26 C25 C47 C48 -106.7(4)
C24 C25 C47 C48 75.3(5)
C25 C47 C48 C49 67.8(5)
C25 C47 C48 C51 -166.5(4)
C47 C48 C49 O49 -126.6(5)
C51 C48 C49 O49 104.6(6)
C47 C48 C49 C50 57.3(5)
C51 C48 C49 C50 -71.5(6)
C47 C48 C51 O51 -15.7(7)
C49 C48 C51 O51 115.6(6)
C47 C48 C51 C52 168.3(5)
C49 C48 C51 C52 -60.4(7)
C10 O10 C53 O5 92.9(4)
C5 O5 C53 O10 -92.0(4)
C17 O17 C54 O12 91.5(4)
C12 O12 C54 O17 -90.8(4)
C24 O24 C55 O19 93.9(3)
C19 O19 C55 O24 -92.5(3)
C3 O3 C56 O26 92.3(4)
C26 O26 C56 O3 -94.0(4)
C6 C8 C57 C58 -167.3(4)
C9 C8 C57 C58 67.8(5)
C8 C57 C58 C59' -173.0(16)
C8 C57 C58 C59 171.7(11)
C57 C58 C59 C60 -160.1(16)
C59' C58 C59 C60 81(8)
C58 C59 C60 C61 -74(2)
C57 C58 C59' C60' -73(3)
C59 C58 C59' C60' -6(6)
C58 C59' C60' C61' -151(3)
C16 C15 C62 C63 175.8(4)
C13 C15 C62 C63 -61.2(4)
C16 C15 C62 C63' 63.8(8)
C13 C15 C62 C63' -173.1(7)
C15 C62 C63 C64 -168.3(6)
C63' C62 C63 C64 -47.1(9)
C62 C63 C64 C65 -175.3(9)
C63 C64 C65 C66 -172.0(17)
C63 C62 C63' C64' 68.3(13)
C15 C62 C63' C64' -172.6(11)
C62 C63' C64' C65' -86(3)
C63' C64' C65' C66' 28(14)
C20 C22 C67 C68 -58.5(4)
C23 C22 C67 C68 175.4(3)
C22 C67 C68 C69 175.4(4)
C67 C68 C69 C70 -163.1(7)
C68 C69 C70 C71 -81.7(10)
C2 C1 C72 C73 66.4(4)
C27 C1 C72 C73 -169.7(3)
C1 C72 C73 C74 -177.2(4)
C72 C73 C74 C75' -67.9(17)
C72 C73 C74 C75 -55.4(18)
C75' C74 C75 C76 -33(8)
C73 C74 C75 C76 -72(3)
C75 C74 C75' C76' 36(8)
C73 C74 C75' C76' -177(2)
C90 S90 O90 S90' -55.2(4)
C91 S90 O90 S90' 49.2(4)
O90 S90 C90 S90' 48.6(4)
C91 S90 C90 S90' -59.8(5)
O90 S90 C91 S90' -46.1(4)
C90 S90 C91 S90' 64.3(4)
S90 O90 S90' C91 -65.0(5)
S90 O90 S90' C90 61.1(4)
S90 C91 S90' O90 62.9(5)
S90 C91 S90' C90 -68.1(4)
S90 C90 S90' O90 -61.7(5)
S90 C90 S90' C91 71.7(4)
C95 S95' O95 S95 -50.8(4)
C96 S95' O95 S95 57.9(4)
C95 S95 O95 S95' 50.6(4)
C96 S95 O95 S95' -56.0(3)
O95 S95 C95 S95' -46.9(3)
C96 S95 C95 S95' 65.0(4)
O95 S95' C95 S95 50.3(4)
C96 S95' C95 S95 -65.4(3)
O95 S95' C96 S95 -56.3(3)
C95 S95' C96 S95 63.9(4)
O95 S95 C96 S95' 51.8(3)
C95 S95 C96 S95' -65.5(4)
